data_3500108
loop_
_publ_author_name
'Thierry Maris'

_publ_section_references
;
Dolomanov, O.V., Bourhis, L.J., Gildea, R.J, Howard, J.A.K. & Puschmann, H.
 (2009), J. Appl. Cryst. 42, 339-341.

Sheldrick, G.M. (2008). Acta Cryst. A64, 112-122.
;
_journal_name_full 'Personal communication to COD'
_journal_year 2020
_chemical_formula_moiety 'C16 H36 N, Cl, H2 O'
_chemical_formula_sum 'C16 H38 Cl N O'
_chemical_formula_weight 295.92
_chemical_name_common 'tetrabutylammonium chloride monohydrate'
_chemical_name_systematic '1-Butanaminium, N,N,N-tributyl-, chloride, hydrate (1:1)'
_space_group_crystal_system monoclinic
_space_group_IT_number 14
_space_group_name_Hall '-P 2ybc'
_space_group_name_H-M_alt 'P 1 21/c 1'
_atom_sites_solution_hydrogens mixed
_atom_sites_solution_primary direct
_audit_creation_date 2020-04-08
_audit_creation_method
;
Olex2 1.3
(compiled 2020.02.04 svn.rd84adfe8 for OlexSys, GUI svn.r6032)
;
_cell_angle_alpha 90
_cell_angle_beta 111.904(2)
_cell_angle_gamma 90
_cell_formula_units_Z 8
_cell_length_a 16.2478(8)
_cell_length_b 14.3171(7)
_cell_length_c 17.4705(9)
_cell_measurement_reflns_used 9856
_cell_measurement_temperature 150
_cell_measurement_theta_max 68.408
_cell_measurement_theta_min 2.932
_cell_volume 3770.6(3)
_computing_cell_refinement
;
SAINT (2013) V8.32B; Integration Software for Single Crystal Data.
Bruker AXS Inc., Madison, WI 53719-1173.
;
_computing_data_collection
;
APEX 2 (2013) Bruker AXS Inc., Madison, WI 53719-1173.
;
_computing_data_reduction
;
SAINT (2013) V8.32B; Integration Software for Single Crystal Data.
Bruker AXS Inc., Madison, WI 53719-1173.
;
_computing_molecular_graphics 'Olex2 1.3 (Dolomanov et al., 2009)'
_computing_publication_material 'Olex2 1.3 (Dolomanov et al., 2009)'
_computing_structure_refinement 'XL  (Sheldrick, 2008)'
_computing_structure_solution
;
SHELX, G.M. Sheldrick, Acta Cryst.
(2008). A64, 112-122
;
_diffrn_ambient_temperature 150
_diffrn_detector 'CCD area detector'
_diffrn_detector_area_resol_mean 8.3
_diffrn_detector_type 'Bruker Platinum 135 CCD Area Detector'
_diffrn_measured_fraction_theta_full 1.000
_diffrn_measured_fraction_theta_max 0.997
_diffrn_measurement_device 'k-geometry diffractometer'
_diffrn_measurement_device_type 'Bruker Microstar X8'
_diffrn_measurement_method '\w scans'
_diffrn_radiation_collimation 'Focusing mirrors'
_diffrn_radiation_monochromator 'Helios Mirror Optics'
_diffrn_radiation_probe x-ray
_diffrn_radiation_type CuK\a
_diffrn_radiation_wavelength 1.54178
_diffrn_reflns_av_R_equivalents 0.0547
_diffrn_reflns_av_unetI/netI 0.0296
_diffrn_reflns_Laue_measured_fraction_full 1.000
_diffrn_reflns_Laue_measured_fraction_max 0.997
_diffrn_reflns_limit_h_max 19
_diffrn_reflns_limit_h_min -19
_diffrn_reflns_limit_k_max 17
_diffrn_reflns_limit_k_min -17
_diffrn_reflns_limit_l_max 17
_diffrn_reflns_limit_l_min -21
_diffrn_reflns_number 70439
_diffrn_reflns_point_group_measured_fraction_full 1.000
_diffrn_reflns_point_group_measured_fraction_max 0.997
_diffrn_reflns_theta_full 67.679
_diffrn_reflns_theta_max 68.522
_diffrn_reflns_theta_min 2.931
_diffrn_source 'Rotating-anode X-ray tube'
_diffrn_source_target Cu
_diffrn_source_type 'Bruker Microstar/FR591 generator'
_exptl_absorpt_coefficient_mu 1.736
_exptl_absorpt_correction_T_max 0.7531
_exptl_absorpt_correction_T_min 0.5767
_exptl_absorpt_correction_type multi-scan
_exptl_absorpt_process_details
;
SADABS-2012/1 (Bruker,2012) was used for absorption correction.
wR2(int) was 0.0915 before and 0.0721 after correction.
The Ratio of minimum to maximum transmission is 0.7658.
The \l/2 correction factor is 0.0015.
;
_exptl_crystal_colour 'clear light colourless'
_exptl_crystal_colour_lustre clear
_exptl_crystal_colour_modifier light
_exptl_crystal_colour_primary colourless
_exptl_crystal_density_diffrn 1.043
_exptl_crystal_description Block
_exptl_crystal_F_000 1328
_exptl_crystal_preparation 'Commercial (Aldrich)'
_exptl_crystal_recrystallization_method 'Crystal extracted from the commercial flask'
_exptl_crystal_size_max 0.117
_exptl_crystal_size_mid 0.117
_exptl_crystal_size_min 0.031
_exptl_special_details
;
X-ray crystallographic data for I were collected from a single crystal
sample, which was mounted on a loop fiber. Data were collected using
a Bruker microstar diffractometer equipped with a Platinum 135 CCD Detector,
a Helios optics and a Kappa goniometer. The crystal-to-detector distance 
was 4.0 cm, and the data collection was carried out in 512 x 512 pixel mode.
The initial unit cell parameters were determined by a least-squares fit
of the angular setting of strong reflections, collected by a 110.0 degree
scan in 110 frames over three different parts of the reciprocal space
;
_geom_special_details
;
 All esds (except the esd in the dihedral angle between two l.s. planes)
 are estimated using the full covariance matrix.  The cell esds are taken
 into account individually in the estimation of esds in distances, angles
 and torsion angles; correlations between esds in cell parameters are only
 used when they are defined by crystal symmetry.  An approximate (isotropic)
 treatment of cell esds is used for estimating esds involving l.s. planes.
;
_refine_diff_density_max 0.286
_refine_diff_density_min -0.184
_refine_diff_density_rms 0.041
_refine_ls_extinction_coef .
_refine_ls_extinction_method none
_refine_ls_goodness_of_fit_ref 1.031
_refine_ls_hydrogen_treatment mixed
_refine_ls_matrix_type full
_refine_ls_number_parameters 367
_refine_ls_number_reflns 6930
_refine_ls_number_restraints 0
_refine_ls_restrained_S_all 1.031
_refine_ls_R_factor_all 0.0488
_refine_ls_R_factor_gt 0.0406
_refine_ls_shift/su_max 0.001
_refine_ls_shift/su_mean 0.000
_refine_ls_structure_factor_coef Fsqd
_refine_ls_weighting_details 'w=1/[\s^2^(Fo^2^)+(0.0617P)^2^+1.1666P] where P=(Fo^2^+2Fc^2^)/3'
_refine_ls_weighting_scheme calc
_refine_ls_wR_factor_gt 0.1069
_refine_ls_wR_factor_ref 0.1152
_refine_special_details
;
SHELXL version number       '2018/3'

1. Fixed Uiso
 At 1.2 times of:
  All C(H,H) groups
 At 1.5 times of:
  All C(H,H,H) groups
2.a Secondary CH2 refined with riding coordinates:
 C1(H1A,H1B), C2(H2A,H2B), C3(H3A,H3B), C5(H5A,H5B), C6(H6A,H6B), C7(H7A,H7B),
 C9(H9A,H9B), C10(H10A,H10B), C11(H11A,H11B), C13(H13A,H13B), C14(H14A,H14B),
 C15(H15A,H15B), C17(H17A,H17B), C18(H18A,H18B), C19(H19A,H19B), C21(H21A,H21B),
  C22(H22A,H22B), C23(H23A,H23B), C25(H25A,H25B), C26(H26A,H26B), C27(H27A,
 H27B), C29(H29A,H29B), C30(H30A,H30B), C31(H31A,H31B)
2.b Idealised Me refined as rotating group:
 C4(H4A,H4B,H4C), C8(H8A,H8B,H8C), C12(H12A,H12B,H12C), C16(H16A,H16B,H16C),
 C20(H20A,H20B,H20C), C24(H24A,H24B,H24C), C28(H28A,H28B,H28C), C32(H32A,H32B,
 H32C)
;
_reflns_Friedel_coverage 0.000
_reflns_Friedel_fraction_full .
_reflns_Friedel_fraction_max .
_reflns_number_gt 5915
_reflns_number_total 6930
_reflns_special_details
;
 Reflections were merged by SHELXL according to the crystal
 class for the calculation of statistics and refinement.
 
 _reflns_Friedel_fraction is defined as the number of unique
 Friedel pairs measured divided by the number that would be
 possible theoretically, ignoring centric projections and
 systematic absences.
;
_reflns_threshold_expression 'I > 2\s(I)'
_cod_data_source_file canclo.cif
_cod_data_source_block c4nclo
_cod_database_code 3500108

loop_
_space_group_symop_id
_space_group_symop_operation_xyz
1 'x, y, z'
2 '-x, y+1/2, -z+1/2'
3 '-x, -y, -z'
4 'x, -y-1/2, z-1/2'

loop_
_atom_site_label
_atom_site_type_symbol
_atom_site_fract_x
_atom_site_fract_y
_atom_site_fract_z
_atom_site_U_iso_or_equiv
_atom_site_adp_type
_atom_site_occupancy
_atom_site_site_symmetry_order
_atom_site_calc_flag
_atom_site_refinement_flags_posn
_atom_site_refinement_flags_adp
_atom_site_refinement_flags_occupancy
_atom_site_disorder_assembly
_atom_site_disorder_group
Cl1 Cl 0.84831(3) 0.63717(3) 0.67997(3) 0.04455(13) Uani 1 1 d . . . . .
Cl2 Cl 0.65033(3) 0.55936(3) 0.35069(3) 0.04212(12) Uani 1 1 d . . . . .
O1 O 0.66231(14) 0.69298(14) 0.50271(13) 0.0792(5) Uani 1 1 d . . . . .
O2 O 0.83650(9) 0.52655(9) 0.51736(9) 0.0470(3) Uani 1 1 d . . . . .
N1 N 0.58779(8) 0.62455(8) 0.72316(7) 0.0287(3) Uani 1 1 d . . . . .
C1 C 0.64010(9) 0.70867(10) 0.71189(9) 0.0309(3) Uani 1 1 d . . . . .
H1A H 0.660896 0.745022 0.763852 0.037 Uiso 1 1 calc R U . . .
H1B H 0.693344 0.685274 0.703307 0.037 Uiso 1 1 calc R U . . .
C2 C 0.59115(10) 0.77442(11) 0.64171(10) 0.0369(3) Uani 1 1 d . . . . .
H2A H 0.539319 0.801610 0.650448 0.044 Uiso 1 1 calc R U . . .
H2B H 0.569447 0.739697 0.588890 0.044 Uiso 1 1 calc R U . . .
C3 C 0.65384(11) 0.85204(11) 0.63817(10) 0.0379(3) Uani 1 1 d . . . . .
H3A H 0.670792 0.889776 0.689221 0.046 Uiso 1 1 calc R U . . .
H3B H 0.708520 0.823794 0.635938 0.046 Uiso 1 1 calc R U . . .
C4 C 0.61278(13) 0.91563(13) 0.56409(12) 0.0523(5) Uani 1 1 d . . . . .
H4A H 0.597685 0.879017 0.513276 0.078 Uiso 1 1 calc R U . . .
H4B H 0.655235 0.964615 0.564932 0.078 Uiso 1 1 calc R U . . .
H4C H 0.558910 0.944296 0.566229 0.078 Uiso 1 1 calc R U . . .
C5 C 0.56286(9) 0.55913(10) 0.64909(9) 0.0305(3) Uani 1 1 d . . . . .
H5A H 0.516283 0.515970 0.651486 0.037 Uiso 1 1 calc R U . . .
H5B H 0.536548 0.597024 0.598347 0.037 Uiso 1 1 calc R U . . .
C6 C 0.63778(10) 0.50111(10) 0.64138(9) 0.0327(3) Uani 1 1 d . . . . .
H6A H 0.657920 0.454220 0.686212 0.039 Uiso 1 1 calc R U . . .
H6B H 0.688653 0.541982 0.646273 0.039 Uiso 1 1 calc R U . . .
C7 C 0.60462(10) 0.45196(11) 0.55763(10) 0.0354(3) Uani 1 1 d . . . . .
H7A H 0.547968 0.420025 0.549639 0.043 Uiso 1 1 calc R U . . .
H7B H 0.592674 0.499431 0.513590 0.043 Uiso 1 1 calc R U . . .
C8 C 0.67015(12) 0.38076(12) 0.54903(11) 0.0424(4) Uani 1 1 d . . . . .
H8A H 0.646400 0.353377 0.493641 0.064 Uiso 1 1 calc R U . . .
H8B H 0.679533 0.331384 0.590276 0.064 Uiso 1 1 calc R U . . .
H8C H 0.726730 0.411671 0.557625 0.064 Uiso 1 1 calc R U . . .
C9 C 0.64783(9) 0.57625(10) 0.80098(9) 0.0312(3) Uani 1 1 d . . . . .
H9A H 0.666282 0.622612 0.846286 0.037 Uiso 1 1 calc R U . . .
H9B H 0.701964 0.555578 0.792517 0.037 Uiso 1 1 calc R U . . .
C10 C 0.60848(10) 0.49241(10) 0.82858(10) 0.0338(3) Uani 1 1 d . . . . .
H10A H 0.584818 0.447188 0.782672 0.041 Uiso 1 1 calc R U . . .
H10B H 0.559151 0.512713 0.844970 0.041 Uiso 1 1 calc R U . . .
C11 C 0.68096(10) 0.44662(11) 0.90148(10) 0.0372(3) Uani 1 1 d . . . . .
H11A H 0.727260 0.422062 0.882757 0.045 Uiso 1 1 calc R U . . .
H11B H 0.708822 0.494725 0.943990 0.045 Uiso 1 1 calc R U . . .
C12 C 0.64787(11) 0.36755(11) 0.94034(11) 0.0395(4) Uani 1 1 d . . . . .
H12A H 0.623650 0.317653 0.899717 0.059 Uiso 1 1 calc R U . . .
H12B H 0.601410 0.390952 0.958442 0.059 Uiso 1 1 calc R U . . .
H12C H 0.697199 0.342982 0.987944 0.059 Uiso 1 1 calc R U . . .
C13 C 0.50136(9) 0.65386(10) 0.73062(9) 0.0305(3) Uani 1 1 d . . . . .
H13A H 0.463654 0.684206 0.678369 0.037 Uiso 1 1 calc R U . . .
H13B H 0.469983 0.597022 0.737285 0.037 Uiso 1 1 calc R U . . .
C14 C 0.51072(10) 0.71988(11) 0.80124(10) 0.0369(3) Uani 1 1 d . . . . .
H14A H 0.538692 0.778772 0.793641 0.044 Uiso 1 1 calc R U . . .
H14B H 0.549695 0.691296 0.853889 0.044 Uiso 1 1 calc R U . . .
C15 C 0.42027(11) 0.74118(11) 0.80516(11) 0.0412(4) Uani 1 1 d . . . . .
H15A H 0.427420 0.791528 0.845981 0.049 Uiso 1 1 calc R U . . .
H15B H 0.380333 0.764737 0.750673 0.049 Uiso 1 1 calc R U . . .
C16 C 0.37660(13) 0.65743(13) 0.82847(13) 0.0504(4) Uani 1 1 d . . . . .
H16A H 0.364611 0.609122 0.785943 0.076 Uiso 1 1 calc R U . . .
H16B H 0.320743 0.676999 0.832883 0.076 Uiso 1 1 calc R U . . .
H16C H 0.416377 0.632324 0.881583 0.076 Uiso 1 1 calc R U . . .
N2 N 0.93215(8) 0.57304(8) 0.30243(8) 0.0307(3) Uani 1 1 d . . . . .
C17 C 0.94261(10) 0.48696(10) 0.35645(9) 0.0321(3) Uani 1 1 d . . . . .
H17A H 0.982021 0.442120 0.343584 0.039 Uiso 1 1 calc R U . . .
H17B H 0.972536 0.505825 0.414847 0.039 Uiso 1 1 calc R U . . .
C18 C 0.85716(10) 0.43726(10) 0.34723(10) 0.0331(3) Uani 1 1 d . . . . .
H18A H 0.830577 0.409817 0.291326 0.040 Uiso 1 1 calc R U . . .
H18B H 0.814383 0.482544 0.354105 0.040 Uiso 1 1 calc R U . . .
C19 C 0.87564(11) 0.36056(11) 0.41167(11) 0.0383(4) Uani 1 1 d . . . . .
H19A H 0.905662 0.387824 0.467263 0.046 Uiso 1 1 calc R U . . .
H19B H 0.916060 0.313825 0.402718 0.046 Uiso 1 1 calc R U . . .
C20 C 0.79063(12) 0.31242(12) 0.40762(13) 0.0496(4) Uani 1 1 d . . . . .
H20A H 0.804030 0.268355 0.453611 0.074 Uiso 1 1 calc R U . . .
H20B H 0.764756 0.278585 0.355296 0.074 Uiso 1 1 calc R U . . .
H20C H 0.748348 0.359315 0.411358 0.074 Uiso 1 1 calc R U . . .
C21 C 0.87582(10) 0.64782(10) 0.32191(10) 0.0327(3) Uani 1 1 d . . . . .
H21A H 0.870395 0.701692 0.284810 0.039 Uiso 1 1 calc R U . . .
H21B H 0.815495 0.622279 0.308968 0.039 Uiso 1 1 calc R U . . .
C22 C 0.91031(10) 0.68298(11) 0.40991(10) 0.0355(3) Uani 1 1 d . . . . .
H22A H 0.970249 0.709996 0.423945 0.043 Uiso 1 1 calc R U . . .
H22B H 0.914658 0.630498 0.448122 0.043 Uiso 1 1 calc R U . . .
C23 C 0.84721(12) 0.75724(12) 0.41915(11) 0.0434(4) Uani 1 1 d . . . . .
H23A H 0.843342 0.809286 0.380645 0.052 Uiso 1 1 calc R U . . .
H23B H 0.787224 0.729869 0.403716 0.052 Uiso 1 1 calc R U . . .
C24 C 0.87689(14) 0.79540(14) 0.50645(12) 0.0553(5) Uani 1 1 d . . . . .
H24A H 0.881297 0.744091 0.544907 0.083 Uiso 1 1 calc R U . . .
H24B H 0.833568 0.841304 0.509691 0.083 Uiso 1 1 calc R U . . .
H24C H 0.934961 0.825425 0.521051 0.083 Uiso 1 1 calc R U . . .
C25 C 1.02548(9) 0.60774(10) 0.31853(10) 0.0325(3) Uani 1 1 d . . . . .
H25A H 1.059128 0.557068 0.304817 0.039 Uiso 1 1 calc R U . . .
H25B H 1.055128 0.621227 0.378152 0.039 Uiso 1 1 calc R U . . .
C26 C 1.03015(10) 0.69461(11) 0.27024(11) 0.0392(4) Uani 1 1 d . . . . .
H26A H 1.006927 0.748981 0.290887 0.047 Uiso 1 1 calc R U . . .
H26B H 0.992907 0.685814 0.211204 0.047 Uiso 1 1 calc R U . . .
C27 C 1.12606(11) 0.71318(12) 0.27960(12) 0.0467(4) Uani 1 1 d . . . . .
H27A H 1.129813 0.776321 0.258031 0.056 Uiso 1 1 calc R U . . .
H27B H 1.164075 0.712570 0.338998 0.056 Uiso 1 1 calc R U . . .
C28 C 1.16180(13) 0.64265(14) 0.23509(13) 0.0546(5) Uani 1 1 d . . . . .
H28A H 1.162674 0.580550 0.258981 0.082 Uiso 1 1 calc R U . . .
H28B H 1.222170 0.660283 0.241075 0.082 Uiso 1 1 calc R U . . .
H28C H 1.123645 0.641521 0.176446 0.082 Uiso 1 1 calc R U . . .
C29 C 0.88515(10) 0.54831(11) 0.21234(9) 0.0345(3) Uani 1 1 d . . . . .
H29A H 0.871648 0.606889 0.179881 0.041 Uiso 1 1 calc R U . . .
H29B H 0.827905 0.518306 0.205380 0.041 Uiso 1 1 calc R U . . .
C30 C 0.93572(11) 0.48415(12) 0.17653(10) 0.0428(4) Uani 1 1 d . . . . .
H30A H 0.986935 0.518076 0.172266 0.051 Uiso 1 1 calc R U . . .
H30B H 0.958760 0.430058 0.213698 0.051 Uiso 1 1 calc R U . . .
C31 C 0.87624(13) 0.44992(13) 0.09201(11) 0.0472(4) Uani 1 1 d . . . . .
H31A H 0.831302 0.406916 0.097997 0.057 Uiso 1 1 calc R U . . .
H31B H 0.844508 0.503890 0.058528 0.057 Uiso 1 1 calc R U . . .
C32 C 0.92651(17) 0.40027(18) 0.04727(14) 0.0718(6) Uani 1 1 d . . . . .
H32A H 0.958088 0.346713 0.080083 0.108 Uiso 1 1 calc R U . . .
H32B H 0.969310 0.443319 0.038927 0.108 Uiso 1 1 calc R U . . .
H32C H 0.884896 0.378413 -0.006363 0.108 Uiso 1 1 calc R U . . .
H2C H 0.8317(16) 0.5572(17) 0.5557(16) 0.066(7) Uiso 1 1 d . . . . .
H2D H 0.7836(15) 0.5372(15) 0.4774(14) 0.056(6) Uiso 1 1 d . . . . .
H1C H 0.6583(19) 0.656(2) 0.4661(19) 0.087(9) Uiso 1 1 d . . . . .
H1D H 0.714(2) 0.682(2) 0.539(2) 0.108(11) Uiso 1 1 d . . . . .

loop_
_atom_site_aniso_label
_atom_site_aniso_U_11
_atom_site_aniso_U_22
_atom_site_aniso_U_33
_atom_site_aniso_U_23
_atom_site_aniso_U_13
_atom_site_aniso_U_12
Cl1 0.0363(2) 0.0485(2) 0.0511(3) -0.01194(18) 0.01893(18) -0.00519(16)
Cl2 0.0393(2) 0.0398(2) 0.0483(2) -0.00167(16) 0.01764(18) 0.00094(15)
O1 0.0765(12) 0.0851(12) 0.0726(12) -0.0227(10) 0.0239(10) 0.0272(9)
O2 0.0449(7) 0.0495(7) 0.0472(7) -0.0069(6) 0.0179(6) 0.0051(6)
N1 0.0262(6) 0.0277(6) 0.0331(6) -0.0006(5) 0.0120(5) -0.0004(5)
C1 0.0274(7) 0.0296(7) 0.0368(8) 0.0000(6) 0.0133(6) -0.0026(6)
C2 0.0322(8) 0.0367(8) 0.0420(9) 0.0055(7) 0.0140(7) -0.0002(6)
C3 0.0379(8) 0.0350(8) 0.0426(9) 0.0019(7) 0.0171(7) -0.0027(6)
C4 0.0572(11) 0.0450(10) 0.0544(11) 0.0133(8) 0.0204(9) -0.0063(8)
C5 0.0283(7) 0.0305(7) 0.0326(8) -0.0035(6) 0.0112(6) -0.0006(6)
C6 0.0308(7) 0.0316(7) 0.0377(8) -0.0011(6) 0.0150(6) 0.0015(6)
C7 0.0368(8) 0.0350(8) 0.0362(8) -0.0014(6) 0.0156(7) 0.0028(6)
C8 0.0461(9) 0.0407(9) 0.0480(10) -0.0027(7) 0.0262(8) 0.0034(7)
C9 0.0286(7) 0.0319(7) 0.0318(8) 0.0003(6) 0.0099(6) 0.0000(6)
C10 0.0327(7) 0.0324(7) 0.0361(8) 0.0008(6) 0.0126(6) -0.0014(6)
C11 0.0329(8) 0.0367(8) 0.0412(9) 0.0040(7) 0.0130(7) 0.0007(6)
C12 0.0411(9) 0.0356(8) 0.0419(9) 0.0029(7) 0.0158(7) -0.0001(7)
C13 0.0267(7) 0.0302(7) 0.0366(8) -0.0008(6) 0.0140(6) 0.0001(5)
C14 0.0377(8) 0.0329(8) 0.0442(9) -0.0064(7) 0.0199(7) -0.0025(6)
C15 0.0442(9) 0.0360(8) 0.0507(10) -0.0043(7) 0.0263(8) 0.0036(7)
C16 0.0507(10) 0.0499(10) 0.0646(12) -0.0022(9) 0.0375(9) -0.0020(8)
N2 0.0274(6) 0.0309(6) 0.0334(7) 0.0015(5) 0.0107(5) 0.0018(5)
C17 0.0310(7) 0.0293(7) 0.0355(8) 0.0038(6) 0.0119(6) 0.0018(6)
C18 0.0313(7) 0.0321(7) 0.0377(8) -0.0021(6) 0.0150(6) -0.0008(6)
C19 0.0415(9) 0.0312(8) 0.0458(9) 0.0014(7) 0.0202(7) 0.0000(6)
C20 0.0548(11) 0.0392(9) 0.0660(12) 0.0005(8) 0.0353(9) -0.0064(8)
C21 0.0296(7) 0.0304(7) 0.0387(8) 0.0018(6) 0.0134(6) 0.0037(6)
C22 0.0346(8) 0.0351(8) 0.0384(8) 0.0003(6) 0.0154(7) 0.0001(6)
C23 0.0470(9) 0.0391(9) 0.0476(10) -0.0018(7) 0.0220(8) 0.0054(7)
C24 0.0689(12) 0.0474(10) 0.0575(12) -0.0100(9) 0.0329(10) 0.0016(9)
C25 0.0261(7) 0.0341(8) 0.0374(8) 0.0025(6) 0.0121(6) 0.0004(6)
C26 0.0346(8) 0.0355(8) 0.0489(10) 0.0086(7) 0.0171(7) 0.0023(6)
C27 0.0388(9) 0.0437(9) 0.0595(11) 0.0131(8) 0.0206(8) -0.0011(7)
C28 0.0439(10) 0.0605(11) 0.0692(13) 0.0175(10) 0.0325(9) 0.0071(8)
C29 0.0304(7) 0.0367(8) 0.0336(8) 0.0012(6) 0.0087(6) 0.0027(6)
C30 0.0402(9) 0.0445(9) 0.0395(9) -0.0030(7) 0.0102(7) 0.0083(7)
C31 0.0524(10) 0.0422(9) 0.0416(10) -0.0052(7) 0.0115(8) 0.0021(8)
C32 0.0821(16) 0.0756(15) 0.0530(12) -0.0188(11) 0.0198(11) 0.0176(12)

loop_
_atom_type_symbol
_atom_type_description
_atom_type_scat_dispersion_real
_atom_type_scat_dispersion_imag
_atom_type_scat_source
C C 0.0181 0.0091 'International Tables Vol C Tables 4.2.6.8 and 6.1.1.4'
H H 0.0000 0.0000 'International Tables Vol C Tables 4.2.6.8 and 6.1.1.4'
Cl Cl 0.3639 0.7018 'International Tables Vol C Tables 4.2.6.8 and 6.1.1.4'
N N 0.0311 0.0180 'International Tables Vol C Tables 4.2.6.8 and 6.1.1.4'
O O 0.0492 0.0322 'International Tables Vol C Tables 4.2.6.8 and 6.1.1.4'

loop_
_geom_angle_atom_site_label_1
_geom_angle_atom_site_label_2
_geom_angle_atom_site_label_3
_geom_angle
_geom_angle_site_symmetry_1
_geom_angle_site_symmetry_3
H1C O1 H1D 103(3) . .
H2C O2 H2D 101(2) . .
C5 N1 C1 111.04(11) . .
C9 N1 C1 105.83(10) . .
C9 N1 C5 111.10(11) . .
C9 N1 C13 110.89(11) . .
C13 N1 C1 111.71(10) . .
C13 N1 C5 106.36(10) . .
N1 C1 H1A 108.2 . .
N1 C1 H1B 108.2 . .
H1A C1 H1B 107.3 . .
C2 C1 N1 116.40(12) . .
C2 C1 H1A 108.2 . .
C2 C1 H1B 108.2 . .
C1 C2 H2A 109.8 . .
C1 C2 H2B 109.8 . .
C1 C2 C3 109.20(12) . .
H2A C2 H2B 108.3 . .
C3 C2 H2A 109.8 . .
C3 C2 H2B 109.8 . .
C2 C3 H3A 109.1 . .
C2 C3 H3B 109.1 . .
H3A C3 H3B 107.8 . .
C4 C3 C2 112.58(14) . .
C4 C3 H3A 109.1 . .
C4 C3 H3B 109.1 . .
C3 C4 H4A 109.5 . .
C3 C4 H4B 109.5 . .
C3 C4 H4C 109.5 . .
H4A C4 H4B 109.5 . .
H4A C4 H4C 109.5 . .
H4B C4 H4C 109.5 . .
N1 C5 H5A 108.2 . .
N1 C5 H5B 108.2 . .
H5A C5 H5B 107.4 . .
C6 C5 N1 116.28(12) . .
C6 C5 H5A 108.2 . .
C6 C5 H5B 108.2 . .
C5 C6 H6A 109.8 . .
C5 C6 H6B 109.8 . .
C5 C6 C7 109.16(12) . .
H6A C6 H6B 108.3 . .
C7 C6 H6A 109.8 . .
C7 C6 H6B 109.8 . .
C6 C7 H7A 108.9 . .
C6 C7 H7B 108.9 . .
H7A C7 H7B 107.8 . .
C8 C7 C6 113.15(13) . .
C8 C7 H7A 108.9 . .
C8 C7 H7B 108.9 . .
C7 C8 H8A 109.5 . .
C7 C8 H8B 109.5 . .
C7 C8 H8C 109.5 . .
H8A C8 H8B 109.5 . .
H8A C8 H8C 109.5 . .
H8B C8 H8C 109.5 . .
N1 C9 H9A 108.3 . .
N1 C9 H9B 108.3 . .
N1 C9 C10 116.06(12) . .
H9A C9 H9B 107.4 . .
C10 C9 H9A 108.3 . .
C10 C9 H9B 108.3 . .
C9 C10 H10A 110.0 . .
C9 C10 H10B 110.0 . .
C9 C10 C11 108.64(12) . .
H10A C10 H10B 108.3 . .
C11 C10 H10A 110.0 . .
C11 C10 H10B 110.0 . .
C10 C11 H11A 108.8 . .
C10 C11 H11B 108.8 . .
H11A C11 H11B 107.7 . .
C12 C11 C10 113.75(13) . .
C12 C11 H11A 108.8 . .
C12 C11 H11B 108.8 . .
C11 C12 H12A 109.5 . .
C11 C12 H12B 109.5 . .
C11 C12 H12C 109.5 . .
H12A C12 H12B 109.5 . .
H12A C12 H12C 109.5 . .
H12B C12 H12C 109.5 . .
N1 C13 H13A 108.4 . .
N1 C13 H13B 108.4 . .
H13A C13 H13B 107.5 . .
C14 C13 N1 115.30(12) . .
C14 C13 H13A 108.4 . .
C14 C13 H13B 108.4 . .
C13 C14 H14A 109.5 . .
C13 C14 H14B 109.5 . .
C13 C14 C15 110.79(13) . .
H14A C14 H14B 108.1 . .
C15 C14 H14A 109.5 . .
C15 C14 H14B 109.5 . .
C14 C15 H15A 108.8 . .
C14 C15 H15B 108.8 . .
H15A C15 H15B 107.6 . .
C16 C15 C14 114.00(14) . .
C16 C15 H15A 108.8 . .
C16 C15 H15B 108.8 . .
C15 C16 H16A 109.5 . .
C15 C16 H16B 109.5 . .
C15 C16 H16C 109.5 . .
H16A C16 H16B 109.5 . .
H16A C16 H16C 109.5 . .
H16B C16 H16C 109.5 . .
C17 N2 C21 111.53(11) . .
C25 N2 C17 106.09(11) . .
C25 N2 C21 111.68(11) . .
C29 N2 C17 110.59(11) . .
C29 N2 C21 106.49(11) . .
C29 N2 C25 110.53(11) . .
N2 C17 H17A 108.4 . .
N2 C17 H17B 108.4 . .
H17A C17 H17B 107.5 . .
C18 C17 N2 115.37(12) . .
C18 C17 H17A 108.4 . .
C18 C17 H17B 108.4 . .
C17 C18 H18A 109.7 . .
C17 C18 H18B 109.7 . .
C17 C18 C19 109.92(13) . .
H18A C18 H18B 108.2 . .
C19 C18 H18A 109.7 . .
C19 C18 H18B 109.7 . .
C18 C19 H19A 109.3 . .
C18 C19 H19B 109.3 . .
C18 C19 C20 111.57(14) . .
H19A C19 H19B 108.0 . .
C20 C19 H19A 109.3 . .
C20 C19 H19B 109.3 . .
C19 C20 H20A 109.5 . .
C19 C20 H20B 109.5 . .
C19 C20 H20C 109.5 . .
H20A C20 H20B 109.5 . .
H20A C20 H20C 109.5 . .
H20B C20 H20C 109.5 . .
N2 C21 H21A 108.3 . .
N2 C21 H21B 108.3 . .
H21A C21 H21B 107.4 . .
C22 C21 N2 115.73(12) . .
C22 C21 H21A 108.3 . .
C22 C21 H21B 108.3 . .
C21 C22 H22A 109.8 . .
C21 C22 H22B 109.8 . .
C21 C22 C23 109.29(13) . .
H22A C22 H22B 108.3 . .
C23 C22 H22A 109.8 . .
C23 C22 H22B 109.8 . .
C22 C23 H23A 109.1 . .
C22 C23 H23B 109.1 . .
H23A C23 H23B 107.8 . .
C24 C23 C22 112.48(15) . .
C24 C23 H23A 109.1 . .
C24 C23 H23B 109.1 . .
C23 C24 H24A 109.5 . .
C23 C24 H24B 109.5 . .
C23 C24 H24C 109.5 . .
H24A C24 H24B 109.5 . .
H24A C24 H24C 109.5 . .
H24B C24 H24C 109.5 . .
N2 C25 H25A 108.6 . .
N2 C25 H25B 108.6 . .
N2 C25 C26 114.70(12) . .
H25A C25 H25B 107.6 . .
C26 C25 H25A 108.6 . .
C26 C25 H25B 108.6 . .
C25 C26 H26A 109.7 . .
C25 C26 H26B 109.7 . .
C25 C26 C27 110.05(13) . .
H26A C26 H26B 108.2 . .
C27 C26 H26A 109.7 . .
C27 C26 H26B 109.7 . .
C26 C27 H27A 108.9 . .
C26 C27 H27B 108.9 . .
H27A C27 H27B 107.7 . .
C28 C27 C26 113.55(16) . .
C28 C27 H27A 108.9 . .
C28 C27 H27B 108.9 . .
C27 C28 H28A 109.5 . .
C27 C28 H28B 109.5 . .
C27 C28 H28C 109.5 . .
H28A C28 H28B 109.5 . .
H28A C28 H28C 109.5 . .
H28B C28 H28C 109.5 . .
N2 C29 H29A 108.4 . .
N2 C29 H29B 108.4 . .
N2 C29 C30 115.50(12) . .
H29A C29 H29B 107.5 . .
C30 C29 H29A 108.4 . .
C30 C29 H29B 108.4 . .
C29 C30 H30A 109.5 . .
C29 C30 H30B 109.5 . .
H30A C30 H30B 108.1 . .
C31 C30 C29 110.61(14) . .
C31 C30 H30A 109.5 . .
C31 C30 H30B 109.5 . .
C30 C31 H31A 109.0 . .
C30 C31 H31B 109.0 . .
H31A C31 H31B 107.8 . .
C32 C31 C30 112.80(16) . .
C32 C31 H31A 109.0 . .
C32 C31 H31B 109.0 . .
C31 C32 H32A 109.5 . .
C31 C32 H32B 109.5 . .
C31 C32 H32C 109.5 . .
H32A C32 H32B 109.5 . .
H32A C32 H32C 109.5 . .
H32B C32 H32C 109.5 . .

loop_
_geom_bond_atom_site_label_1
_geom_bond_atom_site_label_2
_geom_bond_distance
_geom_bond_site_symmetry_2
O1 H1C 0.81(3) .
O1 H1D 0.86(3) .
O2 H2C 0.83(3) .
O2 H2D 0.89(2) .
N1 C1 1.5286(17) .
N1 C5 1.5247(18) .
N1 C9 1.5128(18) .
N1 C13 1.5171(17) .
C1 H1A 0.9900 .
C1 H1B 0.9900 .
C1 C2 1.515(2) .
C2 H2A 0.9900 .
C2 H2B 0.9900 .
C2 C3 1.524(2) .
C3 H3A 0.9900 .
C3 H3B 0.9900 .
C3 C4 1.518(2) .
C4 H4A 0.9800 .
C4 H4B 0.9800 .
C4 H4C 0.9800 .
C5 H5A 0.9900 .
C5 H5B 0.9900 .
C5 C6 1.5207(19) .
C6 H6A 0.9900 .
C6 H6B 0.9900 .
C6 C7 1.529(2) .
C7 H7A 0.9900 .
C7 H7B 0.9900 .
C7 C8 1.521(2) .
C8 H8A 0.9800 .
C8 H8B 0.9800 .
C8 H8C 0.9800 .
C9 H9A 0.9900 .
C9 H9B 0.9900 .
C9 C10 1.521(2) .
C10 H10A 0.9900 .
C10 H10B 0.9900 .
C10 C11 1.523(2) .
C11 H11A 0.9900 .
C11 H11B 0.9900 .
C11 C12 1.518(2) .
C12 H12A 0.9800 .
C12 H12B 0.9800 .
C12 H12C 0.9800 .
C13 H13A 0.9900 .
C13 H13B 0.9900 .
C13 C14 1.516(2) .
C14 H14A 0.9900 .
C14 H14B 0.9900 .
C14 C15 1.527(2) .
C15 H15A 0.9900 .
C15 H15B 0.9900 .
C15 C16 1.524(2) .
C16 H16A 0.9800 .
C16 H16B 0.9800 .
C16 H16C 0.9800 .
N2 C17 1.5227(18) .
N2 C21 1.5271(18) .
N2 C25 1.5190(18) .
N2 C29 1.5130(19) .
C17 H17A 0.9900 .
C17 H17B 0.9900 .
C17 C18 1.514(2) .
C18 H18A 0.9900 .
C18 H18B 0.9900 .
C18 C19 1.520(2) .
C19 H19A 0.9900 .
C19 H19B 0.9900 .
C19 C20 1.522(2) .
C20 H20A 0.9800 .
C20 H20B 0.9800 .
C20 H20C 0.9800 .
C21 H21A 0.9900 .
C21 H21B 0.9900 .
C21 C22 1.513(2) .
C22 H22A 0.9900 .
C22 H22B 0.9900 .
C22 C23 1.527(2) .
C23 H23A 0.9900 .
C23 H23B 0.9900 .
C23 C24 1.519(3) .
C24 H24A 0.9800 .
C24 H24B 0.9800 .
C24 H24C 0.9800 .
C25 H25A 0.9900 .
C25 H25B 0.9900 .
C25 C26 1.521(2) .
C26 H26A 0.9900 .
C26 H26B 0.9900 .
C26 C27 1.528(2) .
C27 H27A 0.9900 .
C27 H27B 0.9900 .
C27 C28 1.516(3) .
C28 H28A 0.9800 .
C28 H28B 0.9800 .
C28 H28C 0.9800 .
C29 H29A 0.9900 .
C29 H29B 0.9900 .
C29 C30 1.515(2) .
C30 H30A 0.9900 .
C30 H30B 0.9900 .
C30 C31 1.513(2) .
C31 H31A 0.9900 .
C31 H31B 0.9900 .
C31 C32 1.503(3) .
C32 H32A 0.9800 .
C32 H32B 0.9800 .
C32 H32C 0.9800 .

loop_
_geom_hbond_atom_site_label_D
_geom_hbond_atom_site_label_H
_geom_hbond_atom_site_label_A
_geom_hbond_distance_DH
_geom_hbond_distance_HA
_geom_hbond_distance_DA
_geom_hbond_angle_DHA
_geom_hbond_site_symmetry_A
_geom_hbond_publ_flag
O2 H2C Cl1 0.83(3) 2.38(3) 3.1951(15) 169(2) . yes
O2 H2D Cl2 0.89(2) 2.47(2) 3.3582(15) 170.2(19) . yes
O1 H1C Cl2 0.81(3) 2.41(3) 3.2195(19) 175(3) . yes
O1 H1D Cl1 0.86(3) 2.69(3) 3.518(2) 163(3) . yes

loop_
_geom_torsion_atom_site_label_1
_geom_torsion_atom_site_label_2
_geom_torsion_atom_site_label_3
_geom_torsion_atom_site_label_4
_geom_torsion
_geom_torsion_site_symmetry_1
_geom_torsion_site_symmetry_2
_geom_torsion_site_symmetry_3
_geom_torsion_site_symmetry_4
N1 C1 C2 C3 -178.36(12) . . . .
N1 C5 C6 C7 -171.08(12) . . . .
N1 C9 C10 C11 173.70(12) . . . .
N1 C13 C14 C15 -177.47(12) . . . .
C1 N1 C5 C6 73.20(15) . . . .
C1 N1 C9 C10 176.63(12) . . . .
C1 N1 C13 C14 -58.70(16) . . . .
C1 C2 C3 C4 174.21(14) . . . .
C5 N1 C1 C2 64.64(16) . . . .
C5 N1 C9 C10 -62.74(15) . . . .
C5 N1 C13 C14 179.99(12) . . . .
C5 C6 C7 C8 -171.31(13) . . . .
C9 N1 C1 C2 -174.70(13) . . . .
C9 N1 C5 C6 -44.30(16) . . . .
C9 N1 C13 C14 59.09(16) . . . .
C9 C10 C11 C12 174.21(13) . . . .
C13 N1 C1 C2 -53.92(16) . . . .
C13 N1 C5 C6 -165.06(12) . . . .
C13 N1 C9 C10 55.31(16) . . . .
C13 C14 C15 C16 67.08(19) . . . .
N2 C17 C18 C19 -172.98(12) . . . .
N2 C21 C22 C23 179.72(12) . . . .
N2 C25 C26 C27 -170.25(14) . . . .
N2 C29 C30 C31 169.30(14) . . . .
C17 N2 C21 C22 58.87(16) . . . .
C17 N2 C25 C26 -179.81(13) . . . .
C17 N2 C29 C30 -66.37(16) . . . .
C17 C18 C19 C20 176.81(13) . . . .
C21 N2 C17 C18 61.11(16) . . . .
C21 N2 C25 C26 -58.10(17) . . . .
C21 N2 C29 C30 172.29(13) . . . .
C21 C22 C23 C24 179.37(14) . . . .
C25 N2 C17 C18 -177.08(12) . . . .
C25 N2 C21 C22 -59.65(16) . . . .
C25 N2 C29 C30 50.81(17) . . . .
C25 C26 C27 C28 70.37(19) . . . .
C29 N2 C17 C18 -57.20(16) . . . .
C29 N2 C21 C22 179.61(12) . . . .
C29 N2 C25 C26 60.26(16) . . . .
C29 C30 C31 C32 169.68(17) . . . .

_cod_database_fobs_code 3500108
